data_4133739
loop_
_publ_author_name
'Lebedev, Yury N.'
'Polishchuk, Iuliia'
'Maity, Bholanath'
'Cavallo, Luigi'
'Rueping, Magnus'

_publ_section_title
;
 Asymmetric Hydroboration of Heteroaryl Ketones by Aluminum Catalysis.
;
_journal_name_full 'Journal of the American Chemical Society'
_journal_paper_doi 10.1021/jacs.9b10364
_journal_year 2019
_chemical_absolute_configuration ad
_chemical_formula_sum 'C79 H50 Al2 F24 O4'
_chemical_formula_weight 1573.15
_space_group_crystal_system orthorhombic
_space_group_IT_number 19
_space_group_name_Hall 'P 2ac 2ab'
_space_group_name_H-M_alt 'P 21 21 21'
_atom_sites_solution_hydrogens geom
_audit_creation_method SHELXL-2014/7
_cell_angle_alpha 90
_cell_angle_beta 90
_cell_angle_gamma 90
_cell_formula_units_Z 4
_cell_length_a 13.6082(2)
_cell_length_b 15.8839(3)
_cell_length_c 35.5338(6)
_cell_measurement_reflns_used 33579
_cell_measurement_temperature 293(2)
_cell_measurement_theta_max 27.1970
_cell_measurement_theta_min 3.7290
_cell_volume 7680.7(2)
_computing_cell_refinement 'CrysAlisPro 1.171.38.46 (Rigaku OD, 2015)'
_computing_data_collection 'CrysAlisPro 1.171.38.46 (Rigaku OD, 2015)'
_computing_data_reduction 'CrysAlisPro 1.171.38.46 (Rigaku OD, 2015)'
_computing_structure_refinement 'SHELXL-2014/7 (Sheldrick, 2014)'
_diffrn_ambient_temperature 293(2)
_diffrn_detector_area_resol_mean 10.3782
_diffrn_measured_fraction_theta_full 0.996
_diffrn_measured_fraction_theta_max 0.944
_diffrn_measurement_device_type 'SuperNova, Dual, Cu at zero, Atlas'
_diffrn_measurement_method '\w scans'
_diffrn_radiation_type MoK\a
_diffrn_radiation_wavelength 0.71073
_diffrn_reflns_av_R_equivalents 0.0409
_diffrn_reflns_av_unetI/netI 0.0344
_diffrn_reflns_Laue_measured_fraction_full 0.996
_diffrn_reflns_Laue_measured_fraction_max 0.944
_diffrn_reflns_limit_h_max 18
_diffrn_reflns_limit_h_min -18
_diffrn_reflns_limit_k_max 22
_diffrn_reflns_limit_k_min -21
_diffrn_reflns_limit_l_max 47
_diffrn_reflns_limit_l_min -47
_diffrn_reflns_number 110159
_diffrn_reflns_point_group_measured_fraction_full 0.997
_diffrn_reflns_point_group_measured_fraction_max 0.947
_diffrn_reflns_theta_full 25.242
_diffrn_reflns_theta_max 29.687
_diffrn_reflns_theta_min 3.307
_diffrn_source 'micro-focus sealed X-ray tube'
_exptl_absorpt_coefficient_mu 0.144
_exptl_absorpt_correction_T_max 1.00000
_exptl_absorpt_correction_T_min 0.38814
_exptl_absorpt_correction_type multi-scan
_exptl_absorpt_process_details
; 
CrysAlisPro 1.171.38.46 (Rigaku Oxford Diffraction, 2015) 
Empirical absorption correction using spherical harmonics, 
 implemented in SCALE3 ABSPACK scaling algorithm. 
;
_exptl_crystal_colour colourless
_exptl_crystal_density_diffrn 1.360
_exptl_crystal_description block
_exptl_crystal_F_000 3192
_exptl_crystal_size_max 0.380
_exptl_crystal_size_mid 0.120
_exptl_crystal_size_min 0.080
_refine_diff_density_max 0.899
_refine_diff_density_min -0.338
_refine_diff_density_rms 0.070
_refine_ls_abs_structure_details
; 
 Refined as an inversion twin. 
;
_refine_ls_abs_structure_Flack 0.1(2)
_refine_ls_extinction_method none
_refine_ls_goodness_of_fit_ref 1.098
_refine_ls_hydrogen_treatment constr
_refine_ls_matrix_type full
_refine_ls_number_parameters 1140
_refine_ls_number_reflns 19921
_refine_ls_number_restraints 512
_refine_ls_restrained_S_all 1.304
_refine_ls_R_factor_all 0.0889
_refine_ls_R_factor_gt 0.0712
_refine_ls_shift/su_max 0.001
_refine_ls_shift/su_mean 0.000
_refine_ls_structure_factor_coef Fsqd
_refine_ls_weighting_details 'w=1/[\s^2^(Fo^2^)+(0.1149P)^2^+2.4423P] where P=(Fo^2^+2Fc^2^)/3'
_refine_ls_weighting_scheme calc
_refine_ls_wR_factor_gt 0.1918
_refine_ls_wR_factor_ref 0.2033
_reflns_Friedel_coverage 0.847
_reflns_Friedel_fraction_full 0.999
_reflns_Friedel_fraction_max 0.951
_reflns_number_gt 16224
_reflns_number_total 19921
_reflns_threshold_expression 'I > 2\s(I)'
_cod_data_source_file ja9b10364_si_003.cif
_cod_data_source_block exp_127a
_cod_database_code 4133739
_shelx_shelxl_version_number 2014/7
_shelx_space_group_comment
; 
The symmetry employed for this shelxl refinement is uniquely defined 
by the following loop, which should always be used as a source of 
symmetry information in preference to the above space-group names. 
They are only intended as comments. 
;
_shelx_estimated_absorpt_t_min 0.947
_shelx_estimated_absorpt_t_max 0.989

loop_
_space_group_symop_operation_xyz
'x, y, z'
'-x+1/2, -y, z+1/2'
'-x, y+1/2, -z+1/2'
'x+1/2, -y+1/2, -z'

loop_
_atom_site_label
_atom_site_type_symbol
_atom_site_fract_x
_atom_site_fract_y
_atom_site_fract_z
_atom_site_U_iso_or_equiv
_atom_site_adp_type
_atom_site_occupancy
_atom_site_site_symmetry_order
_atom_site_calc_flag
_atom_site_refinement_flags_posn
_atom_site_refinement_flags_adp
_atom_site_refinement_flags_occupancy
_atom_site_disorder_assembly
_atom_site_disorder_group
Al1 Al 0.40291(8) 0.60400(7) 0.81960(3) 0.0276(2) Uani 1 1 d . . . . .
Al2 Al 0.50821(8) 0.61848(7) 0.88683(3) 0.0307(2) Uani 1 1 d . . . . .
F1 F 0.0517(3) 0.8898(3) 0.84899(13) 0.0924(13) Uani 1 1 d . . . . .
F2 F 0.0093(3) 0.9659(3) 0.80217(16) 0.0945(14) Uani 1 1 d . . . . .
F3 F -0.0633(2) 0.8503(3) 0.81253(14) 0.0898(13) Uani 1 1 d . . . . .
F4 F 0.1862(10) 0.6982(10) 0.6771(3) 0.084(5) Uani 0.5 1 d D U P A 1
F5 F 0.0468(11) 0.7490(11) 0.6804(5) 0.136(9) Uani 0.5 1 d D U P A 1
F6 F 0.0806(18) 0.6359(8) 0.7068(6) 0.127(8) Uani 0.5 1 d D U P A 1
F4' F 0.1784(10) 0.6688(13) 0.6844(6) 0.152(10) Uani 0.5 1 d D U P A 2
F5' F 0.0730(17) 0.7633(12) 0.6758(4) 0.141(8) Uani 0.5 1 d D U P A 2
F6' F 0.0438(16) 0.6564(15) 0.7069(6) 0.170(12) Uani 0.5 1 d D U P A 2
F7 F 0.4639(11) 0.2986(8) 0.8524(6) 0.116(6) Uani 0.5 1 d D U P B 1
F8 F 0.5468(18) 0.2303(9) 0.8120(5) 0.119(7) Uani 0.5 1 d D U P B 1
F9 F 0.5576(17) 0.2153(11) 0.8740(5) 0.207(10) Uani 0.5 1 d D U P B 1
F7' F 0.4701(9) 0.2642(8) 0.8575(5) 0.085(3) Uani 0.5 1 d D U P B 2
F8' F 0.5473(13) 0.2549(7) 0.8059(3) 0.065(3) Uani 0.5 1 d D U P B 2
F9' F 0.6067(8) 0.1923(5) 0.8519(4) 0.084(3) Uani 0.5 1 d D U P B 2
F10 F 0.8476(14) 0.3295(10) 0.9257(6) 0.122(8) Uani 0.5 1 d D U P C 1
F11 F 0.9189(9) 0.4289(11) 0.8997(5) 0.098(6) Uani 0.5 1 d D U P C 1
F12 F 0.814(2) 0.4533(14) 0.9399(6) 0.135(9) Uani 0.5 1 d D U P C 1
F10' F 0.826(2) 0.3436(12) 0.9367(6) 0.141(10) Uani 0.5 1 d D U P C 2
F11' F 0.9228(12) 0.402(2) 0.8993(7) 0.173(12) Uani 0.5 1 d D U P C 2
F12' F 0.832(2) 0.4708(9) 0.9340(5) 0.111(8) Uani 0.5 1 d D U P C 2
F13 F 0.9211(4) 0.6176(3) 0.89506(17) 0.1106(16) Uani 1 1 d . . . . .
F14 F 0.8720(3) 0.6684(3) 0.84313(13) 0.0855(12) Uani 1 1 d . . . . .
F15 F 1.0052(3) 0.7143(3) 0.86835(15) 0.0907(13) Uani 1 1 d . . . . .
F16 F 0.9820(6) 0.9269(8) 0.9727(3) 0.071(3) Uani 0.5 1 d D U P D 1
F17 F 0.9191(8) 0.8347(7) 1.0076(2) 0.085(3) Uani 0.5 1 d D U P D 1
F18 F 0.8447(16) 0.9589(18) 0.9952(9) 0.278(19) Uani 0.5 1 d D U P D 1
F16' F 0.9668(19) 0.9394(19) 0.9641(6) 0.229(15) Uani 0.5 1 d D U P D 2
F17' F 0.944(3) 0.837(2) 1.0014(10) 0.324(19) Uani 0.5 1 d D U P D 2
F18' F 0.8355(11) 0.9452(10) 0.9977(3) 0.102(5) Uani 0.5 1 d D U P D 2
F19 F 0.184(3) 0.3294(11) 0.9415(5) 0.188(15) Uani 0.5 1 d D U P E 1
F20 F 0.2531(19) 0.2815(10) 0.8940(4) 0.119(8) Uani 0.5 1 d D U P E 1
F21 F 0.104(2) 0.2695(11) 0.8974(9) 0.213(13) Uani 0.5 1 d D U P E 1
F19' F 0.135(2) 0.3230(13) 0.9376(4) 0.144(9) Uani 0.5 1 d D U P E 2
F20' F 0.248(2) 0.2821(16) 0.9019(8) 0.178(13) Uani 0.5 1 d D U P E 2
F21' F 0.105(2) 0.2691(9) 0.8848(4) 0.156(10) Uani 0.5 1 d D U P E 2
F22 F 0.0933(14) 0.4384(9) 0.7740(5) 0.100(5) Uani 0.5 1 d D U P F 1
F23 F -0.0312(10) 0.4816(19) 0.8007(9) 0.174(12) Uani 0.5 1 d D U P F 1
F24 F 0.083(2) 0.5684(11) 0.7795(6) 0.193(12) Uani 0.5 1 d D U P F 1
F22' F 0.1138(14) 0.481(2) 0.7674(5) 0.196(13) Uani 0.5 1 d D U P F 2
F23' F -0.0217(13) 0.4540(16) 0.7960(11) 0.164(11) Uani 0.5 1 d D U P F 2
F24' F 0.0238(16) 0.5764(11) 0.7914(6) 0.124(6) Uani 0.5 1 d D U P F 2
O1 O 0.39511(19) 0.67759(17) 0.78451(8) 0.0318(5) Uani 1 1 d . . . . .
O2 O 0.53275(18) 0.61134(16) 0.83598(7) 0.0284(5) Uani 1 1 d . . . . .
O3 O 0.5527(2) 0.70761(19) 0.90837(8) 0.0402(7) Uani 1 1 d . . . . .
O4 O 0.38311(19) 0.64317(16) 0.86794(7) 0.0305(5) Uani 1 1 d . . . . .
C1 C 0.4383(3) 0.7548(2) 0.78593(10) 0.0296(7) Uani 1 1 d . . . . .
C2 C 0.5395(3) 0.7635(2) 0.78956(10) 0.0288(7) Uani 1 1 d . . . . .
C3 C 0.5805(3) 0.8466(2) 0.79346(10) 0.0299(7) Uani 1 1 d . . . . .
C4 C 0.6829(3) 0.8620(3) 0.79949(12) 0.0352(8) Uani 1 1 d . . . . .
H4A H 0.7260 0.8168 0.8016 0.042 Uiso 1 1 calc R U . . .
C5 C 0.7179(3) 0.9419(3) 0.80214(14) 0.0444(10) Uani 1 1 d . . . . .
H5A H 0.7845 0.9506 0.8066 0.053 Uiso 1 1 calc R U . . .
C6 C 0.6548(4) 1.0122(3) 0.79818(15) 0.0476(11) Uani 1 1 d . . . . .
H6A H 0.6803 1.0665 0.7993 0.057 Uiso 1 1 calc R U . . .
C7 C 0.5573(4) 1.0002(3) 0.79282(13) 0.0424(9) Uani 1 1 d . . . . .
H7A H 0.5160 1.0465 0.7905 0.051 Uiso 1 1 calc R U . . .
C8 C 0.5174(3) 0.9181(2) 0.79076(11) 0.0340(8) Uani 1 1 d . . . . .
C9 C 0.4149(3) 0.9052(2) 0.78532(12) 0.0361(8) Uani 1 1 d . . . . .
H9A H 0.3736 0.9517 0.7836 0.043 Uiso 1 1 calc R U . . .
C10 C 0.3759(3) 0.8267(3) 0.78260(11) 0.0332(8) Uani 1 1 d . . . . .
C11 C 0.6060(3) 0.6188(2) 0.80874(10) 0.0284(7) Uani 1 1 d . . . . .
C12 C 0.6069(3) 0.6885(2) 0.78521(10) 0.0286(7) Uani 1 1 d . . . . .
C13 C 0.6750(3) 0.6884(2) 0.75441(11) 0.0309(7) Uani 1 1 d . . . . .
C14 C 0.6743(3) 0.7518(3) 0.72622(11) 0.0370(8) Uani 1 1 d . . . . .
H14A H 0.6291 0.7957 0.7276 0.044 Uiso 1 1 calc R U . . .
C15 C 0.7400(4) 0.7487(3) 0.69685(13) 0.0470(10) Uani 1 1 d . . . . .
H15A H 0.7378 0.7900 0.6783 0.056 Uiso 1 1 calc R U . . .
C16 C 0.8102(4) 0.6845(3) 0.69420(15) 0.0529(12) Uani 1 1 d . . . . .
H16A H 0.8553 0.6844 0.6745 0.064 Uiso 1 1 calc R U . . .
C17 C 0.8120(4) 0.6225(3) 0.72041(14) 0.0510(11) Uani 1 1 d . . . . .
H17A H 0.8583 0.5797 0.7184 0.061 Uiso 1 1 calc R U . . .
C18 C 0.7445(3) 0.6219(3) 0.75097(11) 0.0363(8) Uani 1 1 d . . . . .
C19 C 0.7438(3) 0.5563(3) 0.77729(12) 0.0373(8) Uani 1 1 d . . . . .
H19A H 0.7911 0.5142 0.7756 0.045 Uiso 1 1 calc R U . . .
C20 C 0.6751(3) 0.5525(2) 0.80548(11) 0.0315(7) Uani 1 1 d . . . . .
C21 C 0.2690(3) 0.8145(3) 0.77449(13) 0.0393(9) Uani 1 1 d . . . . .
C22 C 0.1985(3) 0.8544(3) 0.79694(15) 0.0463(11) Uani 1 1 d . . . . .
H22A H 0.2172 0.8877 0.8173 0.056 Uiso 1 1 calc R U . . .
C23 C 0.0983(3) 0.8430(3) 0.78800(17) 0.0544(13) Uani 1 1 d . . . . .
C24 C 0.0690(3) 0.7958(4) 0.75745(18) 0.0599(15) Uani 1 1 d . . . . .
H24A H 0.0026 0.7888 0.7520 0.072 Uiso 1 1 calc R U . . .
C25 C 0.1401(3) 0.7590(3) 0.73499(17) 0.0545(13) Uani 1 1 d . . . . .
C26 C 0.2395(3) 0.7669(3) 0.74375(14) 0.0457(10) Uani 1 1 d . . . . .
H26A H 0.2863 0.7401 0.7289 0.055 Uiso 1 1 calc R U . . .
C27 C 0.0241(4) 0.8883(4) 0.8129(2) 0.0690(17) Uani 1 1 d . . . . .
C28 C 0.1109(4) 0.7105(4) 0.70030(19) 0.0680(16) Uani 1 1 d D U . . .
C29 C 0.6767(3) 0.4790(2) 0.83163(11) 0.0322(8) Uani 1 1 d . . . . .
C30 C 0.6151(3) 0.4103(3) 0.82687(14) 0.0443(10) Uani 1 1 d . . . . .
H30A H 0.5677 0.4108 0.8080 0.053 Uiso 1 1 calc R U . . .
C31 C 0.6241(4) 0.3410(3) 0.85010(15) 0.0490(11) Uani 1 1 d . . . . .
C32 C 0.6930(4) 0.3372(3) 0.87810(14) 0.0446(10) Uani 1 1 d . . . . .
H32A H 0.6975 0.2904 0.8937 0.054 Uiso 1 1 calc R U . . .
C33 C 0.7557(4) 0.4049(3) 0.88257(13) 0.0451(10) Uani 1 1 d . . . . .
C34 C 0.7482(4) 0.4746(3) 0.85949(13) 0.0432(10) Uani 1 1 d . . . . .
H34A H 0.7916 0.5193 0.8627 0.052 Uiso 1 1 calc R U . . .
C35 C 0.5577(5) 0.2663(4) 0.8437(2) 0.082(2) Uani 1 1 d D U . . .
C36 C 0.8359(5) 0.4033(4) 0.91253(17) 0.0737(18) Uani 1 1 d D U . . .
C37 C 0.5244(3) 0.7875(3) 0.90144(11) 0.0378(9) Uani 1 1 d . . . . .
C38 C 0.4253(3) 0.8092(3) 0.89974(11) 0.0362(8) Uani 1 1 d . . . . .
C39 C 0.3989(4) 0.8934(3) 0.88972(12) 0.0436(9) Uani 1 1 d . . . . .
C40 C 0.2996(4) 0.9185(3) 0.88505(15) 0.0514(11) Uani 1 1 d . . . . .
H40A H 0.2496 0.8795 0.8887 0.062 Uiso 1 1 calc R U . . .
C41 C 0.2764(5) 0.9996(4) 0.87519(18) 0.0663(15) Uani 1 1 d . . . . .
H41A H 0.2110 1.0147 0.8717 0.080 Uiso 1 1 calc R U . . .
C42 C 0.3520(6) 1.0610(4) 0.87024(19) 0.0706(17) Uani 1 1 d . . . . .
H42A H 0.3359 1.1160 0.8638 0.085 Uiso 1 1 calc R U . . .
C43 C 0.4477(5) 1.0385(3) 0.87503(17) 0.0629(15) Uani 1 1 d . . . . .
H43A H 0.4968 1.0786 0.8719 0.076 Uiso 1 1 calc R U . . .
C44 C 0.4740(4) 0.9541(3) 0.88476(14) 0.0520(12) Uani 1 1 d . . . . .
C45 C 0.5727(4) 0.9318(3) 0.89016(14) 0.0509(12) Uani 1 1 d . . . . .
H45A H 0.6212 0.9729 0.8882 0.061 Uiso 1 1 calc R U . . .
C46 C 0.5994(4) 0.8500(3) 0.89836(12) 0.0444(10) Uani 1 1 d . . . . .
C47 C 0.3196(3) 0.6765(2) 0.89521(11) 0.0330(8) Uani 1 1 d . . . . .
C48 C 0.3460(3) 0.7512(3) 0.91311(11) 0.0364(8) Uani 1 1 d . . . . .
C49 C 0.2915(4) 0.7748(3) 0.94577(12) 0.0449(10) Uani 1 1 d . . . . .
C50 C 0.3205(5) 0.8437(3) 0.96890(14) 0.0579(14) Uani 1 1 d . . . . .
H50A H 0.3758 0.8750 0.9625 0.069 Uiso 1 1 calc R U . . .
C51 C 0.2680(6) 0.8646(4) 1.00050(17) 0.075(2) Uani 1 1 d . . . . .
H51A H 0.2882 0.9097 1.0153 0.090 Uiso 1 1 calc R U . . .
C52 C 0.1848(6) 0.8188(5) 1.01072(17) 0.079(2) Uani 1 1 d . . . . .
H52A H 0.1499 0.8340 1.0322 0.095 Uiso 1 1 calc R U . . .
C53 C 0.1541(5) 0.7525(4) 0.98978(16) 0.0695(17) Uani 1 1 d . . . . .
H53A H 0.0981 0.7228 0.9968 0.083 Uiso 1 1 calc R U . . .
C54 C 0.2079(4) 0.7281(3) 0.95687(13) 0.0502(11) Uani 1 1 d . . . . .
C55 C 0.1808(4) 0.6570(3) 0.93597(14) 0.0497(11) Uani 1 1 d . . . . .
H55A H 0.1243 0.6276 0.9426 0.060 Uiso 1 1 calc R U . . .
C56 C 0.2359(3) 0.6300(3) 0.90590(12) 0.0374(8) Uani 1 1 d . . . . .
C57 C 0.7035(4) 0.8297(3) 0.90680(14) 0.0491(11) Uani 1 1 d . . . . .
C58 C 0.7569(4) 0.7692(3) 0.88754(14) 0.0506(11) Uani 1 1 d . . . . .
H58A H 0.7268 0.7386 0.8684 0.061 Uiso 1 1 calc R U . . .
C59 C 0.8547(4) 0.7533(4) 0.89635(17) 0.0570(13) Uani 1 1 d . . . . .
C60 C 0.9001(5) 0.7963(5) 0.9262(2) 0.0755(18) Uani 1 1 d . . . . .
H60A H 0.9656 0.7860 0.9320 0.091 Uiso 1 1 calc R U . . .
C61 C 0.8478(5) 0.8530(6) 0.9466(2) 0.080(2) Uani 1 1 d . . . . .
C62 C 0.7508(5) 0.8705(5) 0.93685(18) 0.0730(19) Uani 1 1 d . . . . .
H62A H 0.7162 0.9105 0.9506 0.088 Uiso 1 1 calc R U . . .
C63 C 0.9120(5) 0.6888(4) 0.8758(2) 0.0706(17) Uani 1 1 d . . . . .
C64 C 0.8962(6) 0.8933(7) 0.9815(3) 0.106(3) Uani 1 1 d D U . . .
C65 C 0.2016(3) 0.5531(3) 0.88519(13) 0.0407(9) Uani 1 1 d . . . . .
C66 C 0.2072(4) 0.4747(3) 0.90247(16) 0.0536(12) Uani 1 1 d . . . . .
H66A H 0.2395 0.4683 0.9254 0.064 Uiso 1 1 calc R U . . .
C67 C 0.1632(5) 0.4056(3) 0.88473(19) 0.0689(18) Uani 1 1 d D . . . .
C68 C 0.1167(4) 0.4116(4) 0.8514(2) 0.0659(17) Uani 1 1 d . . . . .
H68A H 0.0880 0.3646 0.8403 0.079 Uiso 1 1 calc R U . . .
C69 C 0.1127(4) 0.4911(4) 0.83367(19) 0.0619(15) Uani 1 1 d . . . . .
C70 C 0.1550(4) 0.5609(3) 0.85055(15) 0.0506(11) Uani 1 1 d . . . . .
H70A H 0.1523 0.6130 0.8387 0.061 Uiso 1 1 calc R U . . .
C71 C 0.1715(10) 0.3204(5) 0.9046(3) 0.106(4) Uani 1 1 d . . . . .
C72 C 0.0609(5) 0.4990(6) 0.7968(3) 0.100(3) Uani 1 1 d D U . . .
C73 C 0.3624(3) 0.4920(3) 0.80732(13) 0.0403(9) Uani 1 1 d . . . . .
H73A H 0.3699 0.4564 0.8290 0.060 Uiso 1 1 calc R U . . .
H73B H 0.2947 0.4925 0.7997 0.060 Uiso 1 1 calc R U . . .
H73C H 0.4022 0.4708 0.7871 0.060 Uiso 1 1 calc R U . . .
C74 C 0.5154(4) 0.5158(3) 0.91518(13) 0.0484(11) Uani 1 1 d . . . . .
H74A H 0.4887 0.4705 0.9005 0.073 Uiso 1 1 calc R U . . .
H74B H 0.5828 0.5038 0.9212 0.073 Uiso 1 1 calc R U . . .
H74C H 0.4784 0.5217 0.9380 0.073 Uiso 1 1 calc R U . . .
C75 C 1.000(5) 0.206(3) 1.030(2) 0.41(5) Uiso 0.5 1 d D . P . .
H75A H 0.9609 0.1612 1.0401 0.612 Uiso 0.5 1 calc R U P . .
H75B H 1.0146 0.1959 1.0043 0.612 Uiso 0.5 1 calc R U P . .
H75C H 1.0600 0.2105 1.0443 0.612 Uiso 0.5 1 calc R U P . .
C76 C 0.943(3) 0.289(2) 1.0338(12) 0.217(17) Uiso 0.5 1 d D . P . .
H76A H 0.9280 0.3008 1.0599 0.261 Uiso 0.5 1 calc R U P . .
H76B H 0.8823 0.2861 1.0196 0.261 Uiso 0.5 1 calc R U P . .
C77 C 1.0118(17) 0.3555(13) 1.0175(7) 0.119(6) Uiso 0.5 1 d D . P . .
H77A H 1.0717 0.3573 1.0322 0.142 Uiso 0.5 1 calc R U P . .
H77B H 1.0294 0.3400 0.9919 0.142 Uiso 0.5 1 calc R U P . .
C78 C 0.9669(18) 0.4388(13) 1.0173(8) 0.136(8) Uiso 0.5 1 d D . P . .
H78A H 0.9520 0.4571 1.0427 0.164 Uiso 0.5 1 calc R U P . .
H78B H 0.9067 0.4387 1.0026 0.164 Uiso 0.5 1 calc R U P . .
C79 C 1.0439(15) 0.4957(13) 0.9993(6) 0.110(6) Uiso 0.5 1 d D . P . .
H79A H 1.0193 0.5523 0.9982 0.164 Uiso 0.5 1 calc R U P . .
H79B H 1.1029 0.4945 1.0141 0.164 Uiso 0.5 1 calc R U P . .
H79C H 1.0579 0.4762 0.9743 0.164 Uiso 0.5 1 calc R U P . .
C80 C 1.249(2) 1.107(3) 0.9661(11) 0.213(16) Uiso 0.5 1 d D . P . .
H80A H 1.2771 1.1124 0.9908 0.319 Uiso 0.5 1 calc R U P . .
H80B H 1.2728 1.0561 0.9546 0.319 Uiso 0.5 1 calc R U P . .
H80C H 1.2687 1.1545 0.9510 0.319 Uiso 0.5 1 calc R U P . .
C81 C 1.141(2) 1.104(2) 0.9688(9) 0.173(11) Uiso 0.5 1 d D . P . .
H81A H 1.1203 1.1551 0.9815 0.208 Uiso 0.5 1 calc R U P . .
H81B H 1.1244 1.0573 0.9851 0.208 Uiso 0.5 1 calc R U P . .
C84 C 0.903(3) 1.077(3) 0.8989(14) 0.25(2) Uiso 0.5 1 d D . P . .
H84A H 0.8367 1.0808 0.9083 0.374 Uiso 0.5 1 calc R U P . .
H84B H 0.9119 1.1176 0.8793 0.374 Uiso 0.5 1 calc R U P . .
H84C H 0.9133 1.0213 0.8889 0.374 Uiso 0.5 1 calc R U P . .
C83 C 0.975(3) 1.093(3) 0.9307(12) 0.224(17) Uiso 0.5 1 d D . P . .
H83A H 0.9550 1.1479 0.9404 0.269 Uiso 0.5 1 calc R U P . .
H83B H 0.9563 1.0531 0.9499 0.269 Uiso 0.5 1 calc R U P . .
C82 C 1.082(3) 1.096(3) 0.9335(10) 0.202(15) Uiso 0.5 1 d D . P . .
H82A H 1.1024 1.1421 0.9175 0.243 Uiso 0.5 1 calc R U P . .
H82B H 1.1049 1.0449 0.9214 0.243 Uiso 0.5 1 calc R U P . .

loop_
_atom_site_aniso_label
_atom_site_aniso_U_11
_atom_site_aniso_U_22
_atom_site_aniso_U_33
_atom_site_aniso_U_23
_atom_site_aniso_U_13
_atom_site_aniso_U_12
Al1 0.0219(5) 0.0310(5) 0.0298(5) 0.0001(4) 0.0005(4) -0.0018(4)
Al2 0.0297(5) 0.0330(5) 0.0295(5) 0.0002(4) -0.0015(4) -0.0006(4)
F1 0.053(2) 0.126(4) 0.098(3) 0.004(3) 0.022(2) 0.020(2)
F2 0.063(2) 0.070(2) 0.151(4) 0.026(2) 0.037(3) 0.0262(19)
F3 0.0300(15) 0.103(3) 0.136(4) 0.031(3) 0.0214(19) 0.0052(17)
F4 0.064(7) 0.123(11) 0.066(5) -0.019(6) 0.000(4) -0.038(7)
F5 0.095(8) 0.122(12) 0.192(17) -0.047(11) -0.121(10) 0.050(8)
F6 0.22(2) 0.059(5) 0.101(9) 0.003(5) 0.006(12) -0.052(9)
F4' 0.079(10) 0.127(13) 0.25(2) -0.108(14) -0.099(12) 0.049(10)
F5' 0.26(2) 0.109(10) 0.056(5) 0.012(6) -0.038(9) 0.046(12)
F6' 0.137(13) 0.26(3) 0.109(11) -0.028(14) -0.019(9) -0.147(16)
F7 0.115(11) 0.097(10) 0.137(12) -0.021(10) 0.033(8) -0.089(9)
F8 0.091(8) 0.050(8) 0.216(17) -0.027(9) -0.015(10) -0.032(7)
F9 0.26(2) 0.119(11) 0.243(19) 0.116(12) -0.168(16) -0.140(13)
F7' 0.070(6) 0.079(8) 0.106(7) 0.008(7) 0.016(5) -0.048(6)
F8' 0.080(6) 0.038(6) 0.077(5) -0.002(3) -0.019(4) -0.036(5)
F9' 0.087(6) 0.031(3) 0.135(9) 0.011(4) -0.026(6) -0.002(4)
F10 0.131(11) 0.084(8) 0.151(18) 0.048(9) -0.110(12) -0.020(7)
F11 0.062(9) 0.120(8) 0.113(11) 0.045(7) -0.055(8) -0.028(7)
F12 0.130(12) 0.22(2) 0.055(6) -0.045(11) -0.015(7) -0.020(16)
F10' 0.24(2) 0.103(12) 0.077(8) 0.052(8) -0.074(10) -0.062(12)
F11' 0.061(10) 0.32(3) 0.143(16) 0.020(18) -0.023(9) 0.071(14)
F12' 0.17(2) 0.066(5) 0.095(13) -0.010(6) -0.076(12) -0.022(8)
F13 0.120(4) 0.059(2) 0.152(4) 0.010(3) -0.028(3) -0.007(2)
F14 0.063(2) 0.097(3) 0.097(3) -0.035(2) -0.006(2) 0.011(2)
F15 0.047(2) 0.077(2) 0.148(4) -0.021(2) -0.004(2) 0.0007(17)
F16 0.051(4) 0.091(6) 0.071(5) 0.005(4) -0.031(4) -0.043(4)
F17 0.086(6) 0.131(7) 0.037(3) 0.021(4) -0.020(4) -0.050(6)
F18 0.104(16) 0.37(3) 0.36(3) -0.28(3) -0.060(18) -0.021(19)
F16' 0.22(3) 0.27(3) 0.20(2) -0.11(2) -0.042(19) -0.10(2)
F17' 0.32(4) 0.42(4) 0.23(3) 0.00(3) -0.15(3) -0.03(4)
F18' 0.089(10) 0.158(11) 0.059(5) -0.056(6) -0.008(5) -0.024(9)
F19 0.44(4) 0.044(6) 0.079(9) 0.006(6) 0.096(15) -0.016(14)
F20 0.24(2) 0.068(8) 0.051(5) 0.013(5) 0.037(8) 0.062(11)
F21 0.22(2) 0.088(13) 0.33(3) 0.086(16) 0.09(2) -0.035(13)
F19' 0.28(2) 0.084(10) 0.068(7) -0.021(6) 0.095(10) -0.065(10)
F20' 0.24(3) 0.126(16) 0.17(2) 0.070(14) 0.098(19) 0.058(18)
F21' 0.31(3) 0.063(8) 0.098(7) -0.041(7) 0.073(10) -0.088(11)
F22 0.100(10) 0.117(8) 0.083(9) -0.050(6) -0.017(6) -0.004(6)
F23 0.048(8) 0.28(3) 0.189(17) -0.07(2) -0.051(9) 0.056(13)
F24 0.35(3) 0.109(11) 0.123(15) 0.004(10) -0.158(19) -0.026(16)
F22' 0.089(11) 0.42(4) 0.080(9) -0.06(2) -0.022(8) 0.086(19)
F23' 0.108(17) 0.144(12) 0.24(2) -0.061(13) -0.087(16) -0.020(12)
F24' 0.154(13) 0.125(12) 0.094(9) -0.023(7) -0.037(8) 0.018(9)
O1 0.0225(12) 0.0343(13) 0.0385(14) 0.0021(11) -0.0042(10) -0.0040(10)
O2 0.0234(11) 0.0326(12) 0.0292(11) 0.0021(10) 0.0011(9) 0.0015(10)
O3 0.0366(16) 0.0437(16) 0.0403(15) -0.0043(12) -0.0076(12) -0.0047(12)
O4 0.0255(13) 0.0323(13) 0.0337(13) -0.0055(10) 0.0025(10) 0.0000(10)
C1 0.0258(16) 0.0334(18) 0.0296(16) 0.0050(14) 0.0008(13) -0.0004(14)
C2 0.0235(17) 0.0335(18) 0.0296(17) 0.0034(13) -0.0021(13) 0.0041(14)
C3 0.0252(17) 0.0318(17) 0.0327(18) 0.0016(13) 0.0030(13) -0.0002(14)
C4 0.0249(18) 0.0358(19) 0.045(2) -0.0015(16) -0.0017(15) 0.0005(15)
C5 0.028(2) 0.043(2) 0.062(3) -0.008(2) 0.0023(18) -0.0085(17)
C6 0.040(2) 0.039(2) 0.064(3) 0.000(2) 0.006(2) -0.0084(19)
C7 0.041(2) 0.0316(19) 0.054(3) 0.0007(17) 0.0066(19) 0.0024(17)
C8 0.0302(19) 0.0313(18) 0.0405(19) 0.0050(14) 0.0045(15) 0.0018(15)
C9 0.0277(18) 0.0307(18) 0.050(2) 0.0021(15) 0.0008(16) 0.0081(15)
C10 0.0225(17) 0.0368(19) 0.040(2) 0.0067(16) -0.0012(14) 0.0030(15)
C11 0.0201(15) 0.0360(18) 0.0292(16) -0.0024(13) -0.0013(12) -0.0004(14)
C12 0.0213(16) 0.0291(17) 0.0355(18) -0.0006(13) -0.0037(14) -0.0015(13)
C13 0.0243(17) 0.0323(18) 0.0361(18) -0.0026(14) -0.0004(14) -0.0025(14)
C14 0.0310(19) 0.041(2) 0.0388(19) 0.0031(16) 0.0003(16) -0.0024(17)
C15 0.046(3) 0.050(3) 0.045(2) 0.008(2) 0.0096(19) -0.004(2)
C16 0.048(3) 0.061(3) 0.050(3) 0.004(2) 0.022(2) 0.002(2)
C17 0.042(2) 0.056(3) 0.055(3) 0.005(2) 0.018(2) 0.008(2)
C18 0.0278(18) 0.040(2) 0.042(2) -0.0016(16) 0.0055(15) 0.0016(16)
C19 0.0273(19) 0.0355(19) 0.049(2) -0.0007(17) 0.0034(16) 0.0084(16)
C20 0.0301(18) 0.0264(17) 0.0380(18) -0.0034(14) -0.0056(15) 0.0027(14)
C21 0.0242(18) 0.041(2) 0.053(2) 0.0152(18) -0.0042(17) 0.0016(16)
C22 0.026(2) 0.046(2) 0.067(3) 0.015(2) 0.0039(19) 0.0062(18)
C23 0.027(2) 0.056(3) 0.080(4) 0.025(3) 0.007(2) 0.008(2)
C24 0.025(2) 0.065(3) 0.089(4) 0.031(3) -0.009(2) -0.002(2)
C25 0.028(2) 0.055(3) 0.080(3) 0.021(2) -0.012(2) -0.003(2)
C26 0.027(2) 0.051(3) 0.059(3) 0.012(2) -0.0082(18) 0.0061(18)
C27 0.031(2) 0.079(4) 0.097(5) 0.029(3) 0.015(3) 0.012(3)
C28 0.039(3) 0.076(4) 0.089(4) 0.009(3) -0.022(3) -0.008(3)
C29 0.0278(18) 0.0315(18) 0.0372(19) 0.0006(14) 0.0002(15) 0.0041(15)
C30 0.039(2) 0.037(2) 0.056(3) 0.0057(18) -0.0117(19) -0.0075(17)
C31 0.049(3) 0.038(2) 0.060(3) 0.0047(19) -0.009(2) -0.0057(19)
C32 0.050(3) 0.032(2) 0.052(2) 0.0061(17) -0.003(2) 0.0060(18)
C33 0.049(3) 0.047(2) 0.040(2) 0.0019(18) -0.0098(19) 0.000(2)
C34 0.045(2) 0.037(2) 0.047(2) -0.0011(17) -0.0119(19) -0.0018(18)
C35 0.070(4) 0.069(4) 0.106(5) 0.035(4) -0.030(4) -0.035(4)
C36 0.081(5) 0.073(4) 0.067(4) 0.022(3) -0.028(3) -0.006(4)
C37 0.042(2) 0.040(2) 0.0310(18) -0.0062(15) -0.0009(16) -0.0060(17)
C38 0.043(2) 0.036(2) 0.0295(17) -0.0044(14) 0.0033(16) -0.0043(17)
C39 0.058(3) 0.038(2) 0.0347(19) -0.0055(16) 0.0042(19) 0.000(2)
C40 0.063(3) 0.040(2) 0.051(3) -0.002(2) 0.006(2) 0.000(2)
C41 0.080(4) 0.048(3) 0.071(3) 0.000(3) 0.000(3) 0.018(3)
C42 0.101(5) 0.037(3) 0.073(4) 0.002(2) 0.009(3) 0.007(3)
C43 0.087(4) 0.035(2) 0.067(3) -0.003(2) 0.013(3) -0.006(3)
C44 0.070(3) 0.037(2) 0.049(3) -0.0067(19) 0.011(2) -0.008(2)
C45 0.065(3) 0.041(2) 0.047(2) -0.0066(19) 0.011(2) -0.020(2)
C46 0.049(2) 0.046(2) 0.038(2) -0.0087(17) 0.0068(19) -0.014(2)
C47 0.0306(18) 0.0352(19) 0.0333(18) 0.0000(14) 0.0037(15) -0.0015(16)
C48 0.040(2) 0.0350(19) 0.0343(18) -0.0036(15) 0.0063(16) 0.0018(17)
C49 0.053(3) 0.043(2) 0.039(2) -0.0050(18) 0.0096(19) -0.003(2)
C50 0.082(4) 0.050(3) 0.042(2) -0.014(2) 0.020(3) -0.012(3)
C51 0.115(6) 0.057(3) 0.053(3) -0.019(3) 0.027(3) -0.012(3)
C52 0.106(5) 0.082(4) 0.048(3) -0.022(3) 0.037(3) -0.007(4)
C53 0.083(4) 0.075(4) 0.051(3) -0.015(3) 0.033(3) -0.007(3)
C54 0.055(3) 0.054(3) 0.042(2) -0.006(2) 0.021(2) -0.004(2)
C55 0.043(2) 0.058(3) 0.048(2) -0.002(2) 0.014(2) -0.008(2)
C56 0.034(2) 0.037(2) 0.041(2) -0.0059(16) 0.0040(16) -0.0035(16)
C57 0.044(3) 0.055(3) 0.048(2) -0.005(2) 0.002(2) -0.018(2)
C58 0.051(3) 0.052(3) 0.049(2) -0.002(2) -0.008(2) -0.016(2)
C59 0.046(3) 0.057(3) 0.067(3) -0.002(2) -0.006(2) -0.014(2)
C60 0.044(3) 0.103(5) 0.079(4) -0.009(4) -0.010(3) -0.020(3)
C61 0.054(3) 0.112(6) 0.075(4) -0.024(4) -0.002(3) -0.028(4)
C62 0.054(3) 0.095(5) 0.070(4) -0.034(3) 0.005(3) -0.035(3)
C63 0.058(3) 0.051(3) 0.103(5) -0.001(3) -0.017(3) -0.010(3)
C64 0.066(5) 0.140(8) 0.113(7) -0.021(7) 0.003(5) -0.041(6)
C65 0.030(2) 0.041(2) 0.052(2) -0.0106(18) 0.0143(18) -0.0048(16)
C66 0.059(3) 0.048(3) 0.053(3) -0.003(2) 0.016(2) -0.004(2)
C67 0.081(4) 0.042(3) 0.083(4) -0.011(3) 0.047(4) -0.013(3)
C68 0.045(3) 0.067(4) 0.086(4) -0.035(3) 0.023(3) -0.016(3)
C69 0.034(2) 0.065(3) 0.087(4) -0.030(3) -0.002(2) 0.001(2)
C70 0.036(2) 0.056(3) 0.060(3) -0.015(2) -0.004(2) 0.004(2)
C71 0.175(10) 0.046(4) 0.096(6) -0.009(4) 0.062(7) -0.025(5)
C72 0.072(5) 0.112(7) 0.117(7) -0.061(6) -0.039(5) 0.023(5)
C73 0.041(2) 0.037(2) 0.043(2) -0.0084(17) 0.0068(18) -0.0053(17)
C74 0.064(3) 0.041(2) 0.041(2) 0.0063(18) 0.005(2) 0.008(2)

loop_
_atom_type_symbol
_atom_type_description
_atom_type_scat_dispersion_real
_atom_type_scat_dispersion_imag
_atom_type_scat_source
C C 0.0033 0.0016 'International Tables Vol C Tables 4.2.6.8 and 6.1.1.4'
H H 0.0000 0.0000 'International Tables Vol C Tables 4.2.6.8 and 6.1.1.4'
O O 0.0106 0.0060 'International Tables Vol C Tables 4.2.6.8 and 6.1.1.4'
F F 0.0171 0.0103 'International Tables Vol C Tables 4.2.6.8 and 6.1.1.4'
Al Al 0.0645 0.0514 'International Tables Vol C Tables 4.2.6.8 and 6.1.1.4'

loop_
_geom_angle_atom_site_label_1
_geom_angle_atom_site_label_2
_geom_angle_atom_site_label_3
_geom_angle
O1 Al1 O4 115.99(14)
O1 Al1 O2 104.09(13)
O4 Al1 O2 80.02(12)
O1 Al1 C73 116.80(18)
O4 Al1 C73 118.92(17)
O2 Al1 C73 113.73(17)
O3 Al2 O2 115.06(15)
O3 Al2 O4 107.92(14)
O2 Al2 O4 79.98(12)
O3 Al2 C74 116.61(19)
O2 Al2 C74 116.97(17)
O4 Al2 C74 114.4(2)
C1 O1 Al1 124.2(2)
C11 O2 Al2 143.7(2)
C11 O2 Al1 117.8(2)
Al2 O2 Al1 97.95(12)
C37 O3 Al2 126.3(3)
C47 O4 Al1 149.3(2)
C47 O4 Al2 113.1(2)
Al1 O4 Al2 97.49(13)
O1 C1 C2 121.4(3)
O1 C1 C10 117.5(3)
C2 C1 C10 121.2(4)
C1 C2 C3 119.0(3)
C1 C2 C12 120.9(3)
C3 C2 C12 119.7(3)
C8 C3 C4 117.4(3)
C8 C3 C2 119.3(3)
C4 C3 C2 123.4(3)
C5 C4 C3 120.8(4)
C4 C5 C6 121.1(4)
C7 C6 C5 119.9(4)
C6 C7 C8 120.9(4)
C7 C8 C9 121.0(4)
C7 C8 C3 120.0(4)
C9 C8 C3 119.0(3)
C10 C9 C8 121.6(3)
C9 C10 C1 119.7(3)
C9 C10 C21 120.9(4)
C1 C10 C21 119.3(4)
C12 C11 O2 119.5(3)
C12 C11 C20 122.5(3)
O2 C11 C20 117.9(3)
C11 C12 C13 117.7(3)
C11 C12 C2 124.2(3)
C13 C12 C2 118.1(3)
C14 C13 C18 118.1(3)
C14 C13 C12 122.2(3)
C18 C13 C12 119.7(3)
C15 C14 C13 120.3(4)
C14 C15 C16 121.4(4)
C17 C16 C15 119.7(4)
C16 C17 C18 121.2(5)
C19 C18 C17 121.3(4)
C19 C18 C13 119.3(3)
C17 C18 C13 119.3(4)
C20 C19 C18 121.7(4)
C19 C20 C11 118.7(4)
C19 C20 C29 118.6(3)
C11 C20 C29 122.7(3)
C26 C21 C22 119.8(4)
C26 C21 C10 120.3(4)
C22 C21 C10 119.8(4)
C21 C22 C23 118.4(5)
C24 C23 C22 121.8(5)
C24 C23 C27 121.5(5)
C22 C23 C27 116.7(6)
C23 C24 C25 118.8(5)
C24 C25 C26 120.8(6)
C24 C25 C28 120.2(5)
C26 C25 C28 119.0(5)
C21 C26 C25 120.4(5)
F2 C27 F3 106.7(5)
F2 C27 F1 107.8(7)
F3 C27 F1 105.6(5)
F2 C27 C23 112.2(5)
F3 C27 C23 111.9(6)
F1 C27 C23 112.3(5)
F4' C28 F6' 104.4(16)
F6 C28 F5 108.8(13)
F4' C28 F5' 108.9(14)
F6' C28 F5' 105.7(15)
F6 C28 F4 103.0(12)
F5 C28 F4 104.7(13)
F4' C28 C25 116.2(9)
F6' C28 C25 112.5(11)
F6 C28 C25 114.4(11)
F5 C28 C25 112.8(10)
F5' C28 C25 108.6(10)
F4 C28 C25 112.3(7)
C30 C29 C34 118.1(4)
C30 C29 C20 122.1(4)
C34 C29 C20 119.5(4)
C31 C30 C29 120.0(4)
C32 C31 C30 122.0(4)
C32 C31 C35 119.0(4)
C30 C31 C35 118.9(4)
C31 C32 C33 118.2(4)
C32 C33 C34 120.6(4)
C32 C33 C36 120.6(4)
C34 C33 C36 118.7(4)
C33 C34 C29 121.0(4)
F8 C35 F9 115.9(12)
F7' C35 F8' 105.9(11)
F7' C35 F9' 110.1(9)
F8' C35 F9' 98.3(10)
F8 C35 F7 104.5(14)
F9 C35 F7 92.6(14)
F8 C35 C31 123.7(10)
F7' C35 C31 121.2(9)
F9 C35 C31 110.8(7)
F8' C35 C31 108.3(7)
F9' C35 C31 110.4(7)
F7 C35 C31 102.9(8)
F10 C36 F11 108.2(13)
F11' C36 F10' 109.4(17)
F10 C36 F12 108.5(16)
F11 C36 F12 106.1(14)
F11' C36 F12' 105.3(17)
F10' C36 F12' 102.1(14)
F10 C36 C33 111.3(8)
F11' C36 C33 114.0(13)
F11 C36 C33 112.1(9)
F10' C36 C33 113.7(12)
F12 C36 C33 110.4(15)
F12' C36 C33 111.4(12)
O3 C37 C38 121.2(4)
O3 C37 C46 117.6(4)
C38 C37 C46 121.1(4)
C37 C38 C39 119.1(4)
C37 C38 C48 122.1(4)
C39 C38 C48 118.3(4)
C44 C39 C40 118.7(4)
C44 C39 C38 119.2(5)
C40 C39 C38 122.1(4)
C41 C40 C39 120.9(5)
C40 C41 C42 120.5(6)
C43 C42 C41 119.6(5)
C42 C43 C44 121.0(6)
C45 C44 C39 120.1(5)
C45 C44 C43 120.6(5)
C39 C44 C43 119.3(6)
C46 C45 C44 121.2(4)
C45 C46 C37 118.9(5)
C45 C46 C57 119.8(4)
C37 C46 C57 121.2(4)
C48 C47 O4 118.6(3)
C48 C47 C56 122.0(4)
O4 C47 C56 119.1(3)
C47 C48 C49 117.5(4)
C47 C48 C38 124.4(3)
C49 C48 C38 118.1(4)
C54 C49 C50 117.7(4)
C54 C49 C48 120.4(4)
C50 C49 C48 121.8(4)
C51 C50 C49 120.9(5)
C50 C51 C52 120.7(6)
C53 C52 C51 120.8(5)
C52 C53 C54 120.0(6)
C55 C54 C49 119.1(4)
C55 C54 C53 121.1(5)
C49 C54 C53 119.8(5)
C56 C55 C54 121.4(4)
C55 C56 C47 119.1(4)
C55 C56 C65 117.8(4)
C47 C56 C65 123.1(4)
C58 C57 C62 117.1(5)
C58 C57 C46 123.4(4)
C62 C57 C46 119.4(5)
C57 C58 C59 121.1(5)
C58 C59 C60 120.2(6)
C58 C59 C63 121.3(5)
C60 C59 C63 118.5(6)
C61 C60 C59 119.7(6)
C60 C61 C62 119.8(6)
C60 C61 C64 118.7(7)
C62 C61 C64 121.5(7)
C61 C62 C57 122.1(6)
F14 C63 F13 106.3(5)
F14 C63 F15 106.7(6)
F13 C63 F15 105.6(6)
F14 C63 C59 112.7(5)
F13 C63 C59 112.6(7)
F15 C63 C59 112.5(5)
F18' C64 F17' 121(2)
F16 C64 F18 103.5(16)
F16 C64 F17 103.7(9)
F18 C64 F17 113.9(19)
F18' C64 F16' 108.0(17)
F17' C64 F16' 105(2)
F18' C64 C61 110.2(9)
F17' C64 C61 111.1(18)
F16 C64 C61 110.8(9)
F18 C64 C61 112.8(13)
F17 C64 C61 111.3(8)
F16' C64 C61 99.2(12)
C70 C65 C66 119.7(5)
C70 C65 C56 120.2(4)
C66 C65 C56 119.7(4)
C65 C66 C67 118.7(6)
C68 C67 C66 122.7(6)
C68 C67 C71 120.2(6)
C66 C67 C71 117.0(7)
C67 C68 C69 118.3(5)
C70 C69 C68 120.4(6)
C70 C69 C72 120.5(6)
C68 C69 C72 119.0(6)
C69 C70 C65 120.1(6)
F20' C71 F19' 115(2)
F21 C71 F20 105.1(14)
F21 C71 F19 111.2(17)
F20 C71 F19 103.0(18)
F20' C71 F21' 103.2(17)
F19' C71 F21' 103.2(15)
F20' C71 C67 118.1(15)
F21 C71 C67 115.0(16)
F19' C71 C67 111.5(12)
F20 C71 C67 110.1(11)
F19 C71 C67 111.6(9)
F21' C71 C67 103.5(12)
F23 C72 F24 117.3(19)
F23 C72 F22 103.4(15)
F24 C72 F22 104.5(17)
F22' C72 F23' 109.3(18)
F22' C72 F24' 107.4(18)
F23' C72 F24' 99.9(16)
F23 C72 C69 110.2(16)
F24 C72 C69 112.2(9)
F22' C72 C69 115.1(10)
F22 C72 C69 108.5(11)
F23' C72 C69 111.7(19)
F24' C72 C69 112.3(10)
C75 C76 C77 105(3)
C78 C77 C76 112(2)
C77 C78 C79 104.6(19)
C80 C81 C82 119(3)
C82 C83 C84 135(4)
C83 C82 C81 127(4)

loop_
_geom_bond_atom_site_label_1
_geom_bond_atom_site_label_2
_geom_bond_distance
Al1 O1 1.713(3)
Al1 O4 1.847(3)
Al1 O2 1.864(3)
Al1 C73 1.913(4)
Al2 O3 1.720(3)
Al2 O2 1.841(3)
Al2 O4 1.871(3)
Al2 C74 1.919(5)
F1 C27 1.337(8)
F2 C27 1.307(7)
F3 C27 1.333(7)
F4 C28 1.329(12)
F5 C28 1.279(11)
F6 C28 1.277(11)
F4' C28 1.265(14)
F5' C28 1.313(12)
F6' C28 1.276(13)
F7 C35 1.410(15)
F8 C35 1.271(15)
F9 C35 1.346(12)
F7' C35 1.289(13)
F8' C35 1.363(12)
F9' C35 1.381(10)
F10 C36 1.272(13)
F11 C36 1.284(13)
F12 C36 1.291(14)
F10' C36 1.287(14)
F11' C36 1.273(15)
F12' C36 1.317(14)
F13 C63 1.328(8)
F14 C63 1.323(8)
F15 C63 1.357(8)
F16 C64 1.322(11)
F17 C64 1.351(13)
F18 C64 1.346(17)
F16' C64 1.357(17)
F17' C64 1.310(18)
F18' C64 1.301(14)
F19 C71 1.33(2)
F20 C71 1.32(2)
F21 C71 1.25(2)
F19' C71 1.276(18)
F20' C71 1.21(2)
F21' C71 1.41(2)
F22 C72 1.332(13)
F23 C72 1.292(15)
F24 C72 1.297(15)
F22' C72 1.301(15)
F23' C72 1.333(15)
F24' C72 1.343(16)
O1 C1 1.361(5)
O2 C11 1.395(4)
O3 C37 1.349(5)
O4 C47 1.402(5)
C1 C2 1.390(5)
C1 C10 1.428(5)
C2 C3 1.439(5)
C2 C12 1.512(5)
C3 C8 1.428(5)
C3 C4 1.430(5)
C4 C5 1.360(6)
C5 C6 1.415(7)
C6 C7 1.354(7)
C7 C8 1.414(6)
C8 C9 1.423(6)
C9 C10 1.358(6)
C10 C21 1.496(5)
C11 C12 1.388(5)
C11 C20 1.416(5)
C12 C13 1.434(5)
C13 C14 1.421(6)
C13 C18 1.423(5)
C14 C15 1.375(6)
C15 C16 1.400(7)
C16 C17 1.355(7)
C17 C18 1.422(6)
C18 C19 1.400(6)
C19 C20 1.371(6)
C20 C29 1.493(5)
C21 C26 1.388(7)
C21 C22 1.400(7)
C22 C23 1.411(7)
C23 C24 1.379(9)
C23 C27 1.522(8)
C24 C25 1.384(9)
C25 C26 1.393(6)
C25 C28 1.507(9)
C29 C30 1.387(6)
C29 C34 1.390(6)
C30 C31 1.381(7)
C31 C32 1.368(7)
C31 C35 1.509(8)
C32 C33 1.381(7)
C33 C34 1.382(6)
C33 C36 1.524(7)
C37 C38 1.393(7)
C37 C46 1.427(6)
C38 C39 1.429(6)
C38 C48 1.498(6)
C39 C44 1.416(7)
C39 C40 1.419(8)
C40 C41 1.372(8)
C41 C42 1.427(10)
C42 C43 1.362(10)
C43 C44 1.429(7)
C44 C45 1.404(8)
C45 C46 1.381(7)
C46 C57 1.484(8)
C47 C48 1.393(6)
C47 C56 1.410(6)
C48 C49 1.427(6)
C49 C54 1.414(7)
C49 C50 1.424(7)
C50 C51 1.371(7)
C51 C52 1.394(10)
C52 C53 1.356(9)
C53 C54 1.433(6)
C54 C55 1.400(7)
C55 C56 1.374(6)
C56 C65 1.501(6)
C57 C58 1.386(8)
C57 C62 1.405(7)
C58 C59 1.389(8)
C59 C60 1.406(8)
C59 C63 1.480(9)
C60 C61 1.357(11)
C61 C62 1.393(10)
C61 C64 1.543(12)
C65 C70 1.390(7)
C65 C66 1.391(7)
C66 C67 1.400(8)
C67 C68 1.347(10)
C67 C71 1.530(11)
C68 C69 1.411(10)
C69 C70 1.386(7)
C69 C72 1.494(11)
C75 C76 1.52(3)
C76 C77 1.53(2)
C77 C78 1.46(2)
C78 C79 1.52(2)
C80 C81 1.47(2)
C81 C82 1.50(2)
C84 C83 1.53(2)
C83 C82 1.45(2)

loop_
_geom_torsion_atom_site_label_1
_geom_torsion_atom_site_label_2
_geom_torsion_atom_site_label_3
_geom_torsion_atom_site_label_4
_geom_torsion
O4 Al1 O1 C1 45.5(3)
O2 Al1 O1 C1 -40.1(3)
C73 Al1 O1 C1 -166.4(3)
O3 Al2 O2 C11 48.7(4)
O4 Al2 O2 C11 153.9(4)
C74 Al2 O2 C11 -93.7(4)
O3 Al2 O2 Al1 -121.29(16)
O4 Al2 O2 Al1 -16.09(12)
C74 Al2 O2 Al1 96.3(2)
O1 Al1 O2 C11 -42.5(3)
O4 Al1 O2 C11 -157.0(3)
C73 Al1 O2 C11 85.7(3)
O1 Al1 O2 Al2 130.80(14)
O4 Al1 O2 Al2 16.31(13)
C73 Al1 O2 Al2 -101.02(18)
O2 Al2 O3 C37 64.0(4)
O4 Al2 O3 C37 -23.1(4)
C74 Al2 O3 C37 -153.4(4)
O1 Al1 O4 C47 68.4(5)
O2 Al1 O4 C47 169.3(5)
C73 Al1 O4 C47 -79.0(5)
O1 Al1 O4 Al2 -116.92(14)
O2 Al1 O4 Al2 -16.02(12)
C73 Al1 O4 Al2 95.7(2)
O3 Al2 O4 C47 -53.4(3)
O2 Al2 O4 C47 -166.7(3)
C74 Al2 O4 C47 78.1(3)
O3 Al2 O4 Al1 129.49(15)
O2 Al2 O4 Al1 16.22(12)
C74 Al2 O4 Al1 -98.96(19)
Al1 O1 C1 C2 60.0(4)
Al1 O1 C1 C10 -121.5(3)
O1 C1 C2 C3 -175.9(3)
C10 C1 C2 C3 5.7(5)
O1 C1 C2 C12 10.9(5)
C10 C1 C2 C12 -167.5(3)
C1 C2 C3 C8 -4.5(5)
C12 C2 C3 C8 168.8(3)
C1 C2 C3 C4 176.3(4)
C12 C2 C3 C4 -10.3(6)
C8 C3 C4 C5 -0.6(6)
C2 C3 C4 C5 178.5(4)
C3 C4 C5 C6 -1.4(7)
C4 C5 C6 C7 2.1(8)
C5 C6 C7 C8 -0.6(8)
C6 C7 C8 C9 179.7(4)
C6 C7 C8 C3 -1.5(7)
C4 C3 C8 C7 2.0(6)
C2 C3 C8 C7 -177.1(4)
C4 C3 C8 C9 -179.1(4)
C2 C3 C8 C9 1.7(6)
C7 C8 C9 C10 178.8(4)
C3 C8 C9 C10 -0.1(6)
C8 C9 C10 C1 1.2(6)
C8 C9 C10 C21 -176.1(4)
O1 C1 C10 C9 177.4(4)
C2 C1 C10 C9 -4.1(6)
O1 C1 C10 C21 -5.2(5)
C2 C1 C10 C21 173.3(4)
Al2 O2 C11 C12 -106.6(4)
Al1 O2 C11 C12 62.2(4)
Al2 O2 C11 C20 75.5(5)
Al1 O2 C11 C20 -115.7(3)
O2 C11 C12 C13 -171.7(3)
C20 C11 C12 C13 6.0(5)
O2 C11 C12 C2 7.0(5)
C20 C11 C12 C2 -175.2(3)
C1 C2 C12 C11 -63.2(5)
C3 C2 C12 C11 123.6(4)
C1 C2 C12 C13 115.6(4)
C3 C2 C12 C13 -57.6(5)
C11 C12 C13 C14 172.6(4)
C2 C12 C13 C14 -6.2(5)
C11 C12 C13 C18 -5.7(5)
C2 C12 C13 C18 175.4(3)
C18 C13 C14 C15 -0.7(6)
C12 C13 C14 C15 -179.0(4)
C13 C14 C15 C16 -1.2(7)
C14 C15 C16 C17 2.0(8)
C15 C16 C17 C18 -0.8(8)
C16 C17 C18 C19 177.5(5)
C16 C17 C18 C13 -1.2(7)
C14 C13 C18 C19 -176.9(4)
C12 C13 C18 C19 1.5(6)
C14 C13 C18 C17 1.8(6)
C12 C13 C18 C17 -179.8(4)
C17 C18 C19 C20 -175.9(4)
C13 C18 C19 C20 2.7(6)
C18 C19 C20 C11 -2.6(6)
C18 C19 C20 C29 177.7(4)
C12 C11 C20 C19 -1.9(6)
O2 C11 C20 C19 175.9(3)
C12 C11 C20 C29 177.7(3)
O2 C11 C20 C29 -4.5(5)
C9 C10 C21 C26 123.6(5)
C1 C10 C21 C26 -53.7(6)
C9 C10 C21 C22 -53.4(6)
C1 C10 C21 C22 129.3(4)
C26 C21 C22 C23 1.6(6)
C10 C21 C22 C23 178.6(4)
C21 C22 C23 C24 -1.7(7)
C21 C22 C23 C27 -179.4(4)
C22 C23 C24 C25 -0.3(8)
C27 C23 C24 C25 177.4(5)
C23 C24 C25 C26 2.3(8)
C23 C24 C25 C28 -177.0(5)
C22 C21 C26 C25 0.3(7)
C10 C21 C26 C25 -176.6(4)
C24 C25 C26 C21 -2.4(7)
C28 C25 C26 C21 176.9(4)
C24 C23 C27 F2 -93.1(7)
C22 C23 C27 F2 84.6(7)
C24 C23 C27 F3 26.8(8)
C22 C23 C27 F3 -155.4(5)
C24 C23 C27 F1 145.3(5)
C22 C23 C27 F1 -36.9(7)
C24 C25 C28 F4' -170.0(14)
C26 C25 C28 F4' 10.6(15)
C24 C25 C28 F6' -49.8(16)
C26 C25 C28 F6' 130.9(15)
C24 C25 C28 F6 -79.3(14)
C26 C25 C28 F6 101.4(14)
C24 C25 C28 F5 45.8(13)
C26 C25 C28 F5 -133.5(12)
C24 C25 C28 F5' 66.8(13)
C26 C25 C28 F5' -112.5(12)
C24 C25 C28 F4 163.8(9)
C26 C25 C28 F4 -15.5(10)
C19 C20 C29 C30 -97.9(5)
C11 C20 C29 C30 82.5(5)
C19 C20 C29 C34 75.6(5)
C11 C20 C29 C34 -104.0(5)
C34 C29 C30 C31 1.6(7)
C20 C29 C30 C31 175.2(4)
C29 C30 C31 C32 -0.2(8)
C29 C30 C31 C35 -178.6(5)
C30 C31 C32 C33 -0.9(8)
C35 C31 C32 C33 177.5(6)
C31 C32 C33 C34 0.5(8)
C31 C32 C33 C36 -178.2(5)
C32 C33 C34 C29 0.9(8)
C36 C33 C34 C29 179.7(5)
C30 C29 C34 C33 -2.0(7)
C20 C29 C34 C33 -175.7(4)
C32 C31 C35 F8 -126.7(14)
C30 C31 C35 F8 51.7(16)
C32 C31 C35 F7' 98.1(11)
C30 C31 C35 F7' -83.5(11)
C32 C31 C35 F9 17.9(16)
C30 C31 C35 F9 -163.7(15)
C32 C31 C35 F8' -139.3(9)
C30 C31 C35 F8' 39.1(11)
C32 C31 C35 F9' -32.7(10)
C30 C31 C35 F9' 145.7(8)
C32 C31 C35 F7 115.7(11)
C30 C31 C35 F7 -65.9(12)
C32 C33 C36 F10 13.0(15)
C34 C33 C36 F10 -165.8(14)
C32 C33 C36 F11' 113.1(17)
C34 C33 C36 F11' -65.6(18)
C32 C33 C36 F11 134.4(10)
C34 C33 C36 F11 -44.4(12)
C32 C33 C36 F10' -13.2(17)
C34 C33 C36 F10' 168.1(15)
C32 C33 C36 F12 -107.6(14)
C34 C33 C36 F12 73.7(14)
C32 C33 C36 F12' -127.8(12)
C34 C33 C36 F12' 53.4(13)
Al2 O3 C37 C38 47.8(5)
Al2 O3 C37 C46 -136.2(3)
O3 C37 C38 C39 -175.6(4)
C46 C37 C38 C39 8.5(6)
O3 C37 C38 C48 12.9(6)
C46 C37 C38 C48 -162.9(4)
C37 C38 C39 C44 -5.0(6)
C48 C38 C39 C44 166.7(4)
C37 C38 C39 C40 175.8(4)
C48 C38 C39 C40 -12.4(6)
C44 C39 C40 C41 1.3(7)
C38 C39 C40 C41 -179.6(5)
C39 C40 C41 C42 -1.4(9)
C40 C41 C42 C43 0.6(10)
C41 C42 C43 C44 0.4(10)
C40 C39 C44 C45 178.3(5)
C38 C39 C44 C45 -0.9(7)
C40 C39 C44 C43 -0.4(7)
C38 C39 C44 C43 -179.5(4)
C42 C43 C44 C45 -179.1(6)
C42 C43 C44 C39 -0.5(8)
C39 C44 C45 C46 3.5(7)
C43 C44 C45 C46 -177.9(5)
C44 C45 C46 C37 -0.2(7)
C44 C45 C46 C57 -175.3(4)
O3 C37 C46 C45 178.1(4)
C38 C37 C46 C45 -5.9(6)
O3 C37 C46 C57 -6.9(6)
C38 C37 C46 C57 169.1(4)
Al1 O4 C47 C48 -125.9(5)
Al2 O4 C47 C48 59.8(4)
Al1 O4 C47 C56 59.4(6)
Al2 O4 C47 C56 -114.9(3)
O4 C47 C48 C49 -167.5(4)
C56 C47 C48 C49 7.0(6)
O4 C47 C48 C38 14.4(6)
C56 C47 C48 C38 -171.1(4)
C37 C38 C48 C47 -69.7(6)
C39 C38 C48 C47 118.8(5)
C37 C38 C48 C49 112.2(5)
C39 C38 C48 C49 -59.3(5)
C47 C48 C49 C54 -6.3(7)
C38 C48 C49 C54 172.0(5)
C47 C48 C49 C50 171.6(5)
C38 C48 C49 C50 -10.2(7)
C54 C49 C50 C51 -1.0(9)
C48 C49 C50 C51 -178.9(6)
C49 C50 C51 C52 -0.1(11)
C50 C51 C52 C53 0.4(12)
C51 C52 C53 C54 0.5(12)
C50 C49 C54 C55 -176.3(5)
C48 C49 C54 C55 1.6(8)
C50 C49 C54 C53 1.9(8)
C48 C49 C54 C53 179.8(5)
C52 C53 C54 C55 176.5(7)
C52 C53 C54 C49 -1.7(10)
C49 C54 C55 C56 2.7(8)
C53 C54 C55 C56 -175.5(6)
C54 C55 C56 C47 -2.1(8)
C54 C55 C56 C65 179.8(5)
C48 C47 C56 C55 -2.9(7)
O4 C47 C56 C55 171.5(4)
C48 C47 C56 C65 175.1(4)
O4 C47 C56 C65 -10.4(6)
C45 C46 C57 C58 -124.8(5)
C37 C46 C57 C58 60.2(7)
C45 C46 C57 C62 58.3(7)
C37 C46 C57 C62 -116.7(6)
C62 C57 C58 C59 -3.6(8)
C46 C57 C58 C59 179.4(5)
C57 C58 C59 C60 2.8(9)
C57 C58 C59 C63 -179.9(5)
C58 C59 C60 C61 0.5(10)
C63 C59 C60 C61 -177.0(7)
C59 C60 C61 C62 -2.6(12)
C59 C60 C61 C64 174.5(7)
C60 C61 C62 C57 1.7(12)
C64 C61 C62 C57 -175.4(7)
C58 C57 C62 C61 1.5(9)
C46 C57 C62 C61 178.6(6)
C58 C59 C63 F14 18.6(8)
C60 C59 C63 F14 -164.0(6)
C58 C59 C63 F13 -101.6(7)
C60 C59 C63 F13 75.8(7)
C58 C59 C63 F15 139.2(6)
C60 C59 C63 F15 -43.4(9)
C60 C61 C64 F18' -179.5(11)
C62 C61 C64 F18' -2.5(14)
C60 C61 C64 F17' -43(2)
C62 C61 C64 F17' 134(2)
C60 C61 C64 F16 53.0(13)
C62 C61 C64 F16 -129.9(10)
C60 C61 C64 F18 168.6(19)
C62 C61 C64 F18 -14(2)
C60 C61 C64 F17 -61.8(11)
C62 C61 C64 F17 115.2(10)
C60 C61 C64 F16' 67.3(18)
C62 C61 C64 F16' -115.7(17)
C55 C56 C65 C70 103.4(5)
C47 C56 C65 C70 -74.7(6)
C55 C56 C65 C66 -69.9(6)
C47 C56 C65 C66 112.1(5)
C70 C65 C66 C67 -1.5(7)
C56 C65 C66 C67 171.8(4)
C65 C66 C67 C68 0.8(8)
C65 C66 C67 C71 179.7(6)
C66 C67 C68 C69 0.2(8)
C71 C67 C68 C69 -178.6(6)
C67 C68 C69 C70 -0.5(8)
C67 C68 C69 C72 -179.7(6)
C68 C69 C70 C65 -0.2(8)
C72 C69 C70 C65 178.9(5)
C66 C65 C70 C69 1.2(7)
C56 C65 C70 C69 -172.0(4)
C68 C67 C71 F20' 100(2)
C66 C67 C71 F20' -79(2)
C68 C67 C71 F21 -28.1(18)
C66 C67 C71 F21 153.0(16)
C68 C67 C71 F19' -123.3(16)
C66 C67 C71 F19' 57.8(18)
C68 C67 C71 F20 90.3(14)
C66 C67 C71 F20 -88.6(12)
C68 C67 C71 F19 -156.0(18)
C66 C67 C71 F19 25(2)
C68 C67 C71 F21' -13.1(13)
C66 C67 C71 F21' 168.1(11)
C70 C69 C72 F23 -115.9(15)
C68 C69 C72 F23 63.3(16)
C70 C69 C72 F24 17(2)
C68 C69 C72 F24 -164.1(18)
C70 C69 C72 F22' 96(2)
C68 C69 C72 F22' -85(2)
C70 C69 C72 F22 131.6(10)
C68 C69 C72 F22 -49.2(12)
C70 C69 C72 F23' -138.6(13)
C68 C69 C72 F23' 40.5(14)
C70 C69 C72 F24' -27.4(14)
C68 C69 C72 F24' 151.8(12)
C75 C76 C77 C78 178(5)
C76 C77 C78 C79 -178(3)
C84 C83 C82 C81 -172(5)
C80 C81 C82 C83 -179(5)
